data_4132297
loop_
_publ_author_name
'Hashim, Mohamed I.'
'Le, Ha T. M.'
'Chen, Teng-Hao'
'Chen, Yu-Sheng'
'Daugulis, Olafs'
'Hsu, Chia-Wei'
'Jacobson, Allan J.'
'Kaveevivitchai, Watchareeya'
'Liang, Xiao'
'Makarenko, Tatyana'
'Miljani\'c, Ognjen \<S'
'Popovs, Ilja'
'Tran, Hung Vu'
'Wang, Xiqu'
'Wu, Chia-Hua'
'Wu, Judy I.'

_publ_section_title
;
 Dissecting Porosity in Molecular Crystals: Influence of Geometry,
 Hydrogen Bonding, and [\p&#x00B7;&#x00B7;&#x00B7;\p] Stacking on the
 Solid-State Packing of Fluorinated Aromatics.
;
_journal_issue 18
_journal_name_full 'Journal of the American Chemical Society'
_journal_page_first 6014
_journal_page_last 6026
_journal_paper_doi 10.1021/jacs.8b02869
_journal_volume 140
_journal_year 2018
_chemical_formula_sum 'C12 H6 F4 N4'
_chemical_formula_weight 282.21
_space_group_crystal_system monoclinic
_space_group_IT_number 14
_space_group_name_Hall '-P 2yn'
_space_group_name_H-M_alt 'P 1 21/n 1'
_atom_sites_solution_hydrogens mixed
_audit_creation_method SHELXL-2014/7
_cell_angle_alpha 90
_cell_angle_beta 97.711(2)
_cell_angle_gamma 90
_cell_formula_units_Z 2
_cell_length_a 5.3834(3)
_cell_length_b 5.7482(3)
_cell_length_c 16.8992(8)
_cell_measurement_reflns_used 3114
_cell_measurement_temperature 123(2)
_cell_measurement_theta_max 66.59
_cell_measurement_theta_min 5.28
_cell_volume 518.21(5)
_computing_cell_refinement 'SAINT v7.60A (Bruker-Nonius, 2013)'
_computing_data_collection 'APEX2 v2013.4-1 (Bruker-Nonius, 2013)'
_computing_data_reduction 'SAINT v7.60A (Bruker-Nonius, 2013)'
_computing_structure_refinement 'SHELXL-2014/7 (Sheldrick, 2014)'
_computing_structure_solution 'SHELXS v6.12 (G.M. Sheldrick, 2001)'
_diffrn_ambient_temperature 123(2)
_diffrn_detector_area_resol_mean 4K
_diffrn_measured_fraction_theta_full 0.962
_diffrn_measured_fraction_theta_max 0.962
_diffrn_measurement_device_type 'Bruker DUO APEX II CCD'
_diffrn_measurement_method 'narrow frame'
_diffrn_radiation_type CuK\a
_diffrn_radiation_wavelength 1.54178
_diffrn_reflns_av_R_equivalents 0.0177
_diffrn_reflns_av_unetI/netI 0.0157
_diffrn_reflns_Laue_measured_fraction_full 0.962
_diffrn_reflns_Laue_measured_fraction_max 0.962
_diffrn_reflns_number 884
_diffrn_reflns_point_group_measured_fraction_full 0.962
_diffrn_reflns_point_group_measured_fraction_max 0.962
_diffrn_reflns_theta_full 66.589
_diffrn_reflns_theta_max 66.589
_diffrn_reflns_theta_min 5.282
_exptl_absorpt_coefficient_mu 1.453
_exptl_absorpt_correction_T_max 0.7528
_exptl_absorpt_correction_T_min 0.6000
_exptl_absorpt_correction_type empirical
_exptl_absorpt_process_details 'SAINT v7.60A'
_exptl_crystal_colour Colorless
_exptl_crystal_density_diffrn 1.809
_exptl_crystal_description plate
_exptl_crystal_F_000 284
_exptl_crystal_size_max 0.35
_exptl_crystal_size_mid 0.35
_exptl_crystal_size_min 0.06
_refine_diff_density_max 0.279
_refine_diff_density_min -0.201
_refine_diff_density_rms 0.045
_refine_ls_extinction_coef 0.016(2)
_refine_ls_extinction_expression Fc^*^=kFc[1+0.001xFc^2^\l^3^/sin(2\q)]^-1/4^
_refine_ls_extinction_method 'SHELXL-2014/7 (Sheldrick 2014'
_refine_ls_goodness_of_fit_ref 1.091
_refine_ls_hydrogen_treatment mixed
_refine_ls_matrix_type full
_refine_ls_number_parameters 96
_refine_ls_number_reflns 884
_refine_ls_number_restraints 0
_refine_ls_restrained_S_all 1.091
_refine_ls_R_factor_all 0.0295
_refine_ls_R_factor_gt 0.0294
_refine_ls_shift/su_max 0.000
_refine_ls_shift/su_mean 0.000
_refine_ls_structure_factor_coef Fsqd
_refine_ls_weighting_details 'w=1/[\s^2^(Fo^2^)+(0.0309P)^2^+0.3692P] where P=(Fo^2^+2Fc^2^)/3'
_refine_ls_weighting_scheme calc
_refine_ls_wR_factor_gt 0.0725
_refine_ls_wR_factor_ref 0.0726
_reflns_Friedel_coverage 0.000
_reflns_number_gt 876
_reflns_number_total 884
_reflns_threshold_expression 'I > 2\s(I)'
_cod_data_source_file ja8b02869_si_002.cif
_cod_data_source_block 2cif_K1434
_cod_depositor_comments
;
The following automatic conversions were performed:

data item '_exptl_absorpt_correction_type' value 'Empirical' was
changed to 'empirical' in accordance with the
/home/saulius/struct/COD-crude-data/automatic-downloads/DataCite-retrospective/ACS/depositions/lib/dictionaries/cif_core.dic
dictionary named 'cif_core.dic' version 2.4.2 last updated on
2011-04-26.

Automatic conversion script
Id: cif_fix_values 6909 2019-04-08 15:41:33Z antanas 
;
_cod_original_sg_symbol_H-M 'P 21/n'
_cod_database_code 4132297
_shelx_shelxl_version_number 2014/7
_shelx_space_group_comment
;
The symmetry employed for this shelxl refinement is uniquely defined
by the following loop, which should always be used as a source of
symmetry information in preference to the above space-group names.
They are only intended as comments.
;

loop_
_space_group_symop_operation_xyz
'x, y, z'
'-x+1/2, y+1/2, -z+1/2'
'-x, -y, -z'
'x-1/2, -y-1/2, z-1/2'

loop_
_atom_site_label
_atom_site_type_symbol
_atom_site_fract_x
_atom_site_fract_y
_atom_site_fract_z
_atom_site_U_iso_or_equiv
_atom_site_adp_type
_atom_site_occupancy
_atom_site_site_symmetry_order
_atom_site_calc_flag
_atom_site_refinement_flags_posn
_atom_site_refinement_flags_adp
F1 F 0.18871(15) 0.13223(14) 0.49852(5) 0.0196(3) Uani 1 1 d . .
F2 F 0.48904(15) 0.15504(14) 0.39068(5) 0.0190(3) Uani 1 1 d . .
N1 N -0.1265(2) 0.3549(2) 0.69316(7) 0.0167(3) Uani 1 1 d . .
H1N H -0.235(4) 0.268(4) 0.7171(11) 0.031(5) Uiso 1 1 d . .
N2 N -0.0562(2) 0.5680(2) 0.72237(7) 0.0176(3) Uani 1 1 d . .
C1 C -0.0020(3) 0.2914(3) 0.63320(8) 0.0164(3) Uani 1 1 d . .
H1 H -0.0213 0.1492 0.6044 0.020 Uiso 1 1 calc R U
C2 C 0.1605(2) 0.4715(2) 0.62082(8) 0.0139(3) Uani 1 1 d . .
C3 C 0.1170(3) 0.6389(3) 0.67873(8) 0.0161(3) Uani 1 1 d . .
H3 H 0.2012 0.7842 0.6856 0.019 Uiso 1 1 calc R U
C4 C 0.3321(2) 0.4862(2) 0.56050(8) 0.0135(3) Uani 1 1 d . .
C5 C 0.3427(3) 0.3178(2) 0.50160(8) 0.0143(3) Uani 1 1 d . .
C6 C 0.5014(3) 0.3307(2) 0.44415(8) 0.0141(3) Uani 1 1 d . .

loop_
_atom_site_aniso_label
_atom_site_aniso_U_11
_atom_site_aniso_U_22
_atom_site_aniso_U_33
_atom_site_aniso_U_23
_atom_site_aniso_U_13
_atom_site_aniso_U_12
F1 0.0224(5) 0.0172(5) 0.0211(5) -0.0045(3) 0.0097(3) -0.0093(3)
F2 0.0238(5) 0.0172(5) 0.0175(4) -0.0068(3) 0.0086(3) -0.0048(3)
N1 0.0165(6) 0.0183(7) 0.0167(6) 0.0021(5) 0.0071(5) -0.0014(5)
N2 0.0188(6) 0.0183(6) 0.0169(6) 0.0003(5) 0.0067(5) 0.0018(5)
C1 0.0174(7) 0.0180(7) 0.0145(7) 0.0002(6) 0.0051(5) -0.0002(6)
C2 0.0135(7) 0.0164(7) 0.0121(6) 0.0019(5) 0.0025(5) 0.0014(5)
C3 0.0170(7) 0.0167(7) 0.0154(7) 0.0006(6) 0.0050(5) 0.0002(6)
C4 0.0134(7) 0.0152(7) 0.0123(6) 0.0018(5) 0.0024(5) 0.0012(5)
C5 0.0138(7) 0.0133(7) 0.0158(7) 0.0009(5) 0.0025(5) -0.0031(5)
C6 0.0166(7) 0.0138(7) 0.0121(6) -0.0029(5) 0.0026(5) -0.0001(5)

loop_
_atom_type_symbol
_atom_type_description
_atom_type_scat_dispersion_real
_atom_type_scat_dispersion_imag
_atom_type_scat_source
C C 0.0181 0.0091 'International Tables Vol C Tables 4.2.6.8 and 6.1.1.4'
H H 0.0000 0.0000 'International Tables Vol C Tables 4.2.6.8 and 6.1.1.4'
N N 0.0311 0.0180 'International Tables Vol C Tables 4.2.6.8 and 6.1.1.4'
F F 0.0727 0.0534 'International Tables Vol C Tables 4.2.6.8 and 6.1.1.4'

loop_
_geom_angle_atom_site_label_1
_geom_angle_atom_site_label_2
_geom_angle_atom_site_label_3
_geom_angle
_geom_angle_site_symmetry_1
_geom_angle_site_symmetry_3
C1 N1 N2 112.23(12) . .
C3 N2 N1 104.94(11) . .
N1 C1 C2 107.46(13) . .
C1 C2 C3 103.69(12) . .
C1 C2 C4 127.97(13) . .
C3 C2 C4 128.33(13) . .
N2 C3 C2 111.68(13) . .
C6 C4 C5 113.33(13) 3_666 .
C6 C4 C2 123.58(13) 3_666 .
C5 C4 C2 123.09(13) . .
F1 C5 C6 116.84(12) . .
F1 C5 C4 119.52(12) . .
C6 C5 C4 123.63(13) . .
F2 C6 C5 116.83(12) . .
F2 C6 C4 120.14(12) . 3_666
C5 C6 C4 123.03(13) . 3_666

loop_
_geom_bond_atom_site_label_1
_geom_bond_atom_site_label_2
_geom_bond_distance
_geom_bond_site_symmetry_2
F1 C5 1.3477(16) .
F2 C6 1.3506(16) .
N1 C1 1.3385(18) .
N1 N2 1.3554(18) .
N2 C3 1.3278(19) .
C1 C2 1.390(2) .
C2 C3 1.414(2) .
C2 C4 1.4668(18) .
C4 C6 1.392(2) 3_666
C4 C5 1.395(2) .
C5 C6 1.379(2) .
C6 C4 1.392(2) 3_666

loop_
_geom_torsion_atom_site_label_1
_geom_torsion_atom_site_label_2
_geom_torsion_atom_site_label_3
_geom_torsion_atom_site_label_4
_geom_torsion
_geom_torsion_site_symmetry_1
_geom_torsion_site_symmetry_4
C1 N1 N2 C3 0.25(16) . .
N2 N1 C1 C2 -0.31(16) . .
N1 C1 C2 C3 0.23(15) . .
N1 C1 C2 C4 -178.44(13) . .
N1 N2 C3 C2 -0.09(16) . .
C1 C2 C3 N2 -0.09(16) . .
C4 C2 C3 N2 178.58(13) . .
C1 C2 C4 C6 -176.17(14) . 3_666
C3 C2 C4 C6 5.5(2) . 3_666
C1 C2 C4 C5 4.3(2) . .
C3 C2 C4 C5 -174.04(13) . .
C6 C4 C5 F1 -179.10(12) 3_666 .
C2 C4 C5 F1 0.5(2) . .
C6 C4 C5 C6 -0.2(2) 3_666 .
C2 C4 C5 C6 179.39(13) . .
F1 C5 C6 F2 -0.56(19) . .
C4 C5 C6 F2 -179.52(12) . .
F1 C5 C6 C4 179.15(12) . 3_666
C4 C5 C6 C4 0.2(2) . 3_666
